data_8104841
loop_
_publ_author_name
'Xu, Xindi'
'Wang, Xia'
'Tian, Hui'
'Wang, Man'
'Wu, Qiong'

_publ_section_title
;
 Crystal structure of
 (E)-2-chloro-6-(((1,3-dihydroxy-2-(oxidomethyl)propan-2-yl)imino)methyl)phenolate-\k3
 N,O,O&#x2019;)manganese(IV), C22H24Cl2MnN2O8
;
_journal_issue 2
_journal_name_full 'Zeitschrift f\"ur Kristallographie - New Crystal Structures'
_journal_page_first 391
_journal_page_last 392
_journal_paper_doi 10.1515/ncrs-2020-0599
_journal_volume 236
_journal_year 2021
_chemical_formula_moiety 'C22 H24 Cl2 Mn N2 O8'
_chemical_formula_sum 'C22 H24 Cl2 Mn N2 O8'
_chemical_formula_weight 570.27
_space_group_crystal_system monoclinic
_space_group_IT_number 15
_space_group_name_Hall '-C 2yc'
_space_group_name_H-M_alt 'C 1 2/c 1'
_atom_sites_solution_hydrogens geom
_atom_sites_solution_primary iterative
_cell_angle_alpha 90
_cell_angle_beta 114.3299(12)
_cell_angle_gamma 90
_cell_formula_units_Z 4
_cell_length_a 11.0944(4)
_cell_length_b 18.2945(9)
_cell_length_c 11.9283(5)
_cell_measurement_reflns_used 6289
_cell_measurement_temperature 150.0
_cell_measurement_theta_max 26.03
_cell_measurement_theta_min 2.23
_cell_volume 2206.03(16)
_computing_molecular_graphics 'Olex2 1.3 (Dolomanov et al., 2009)'
_computing_publication_material 'Olex2 1.3 (Dolomanov et al., 2009)'
_computing_structure_refinement 'SHELXL 2018/3 (Sheldrick, 2015)'
_computing_structure_solution 'olex2.solve 1.3 (Bourhis et al., 2015)'
_diffrn_ambient_temperature 150.0
_diffrn_measured_fraction_theta_full 1.000
_diffrn_measured_fraction_theta_max 1.000
_diffrn_measurement_device_type 'Bruker APEX-II CCD'
_diffrn_measurement_method '\f and \w scans'
_diffrn_radiation_type MoK\a
_diffrn_radiation_wavelength 0.71073
_diffrn_reflns_av_R_equivalents 0.0657
_diffrn_reflns_av_unetI/netI 0.0224
_diffrn_reflns_Laue_measured_fraction_full 1.000
_diffrn_reflns_Laue_measured_fraction_max 1.000
_diffrn_reflns_limit_h_max 13
_diffrn_reflns_limit_h_min -12
_diffrn_reflns_limit_k_max 22
_diffrn_reflns_limit_k_min -22
_diffrn_reflns_limit_l_max 14
_diffrn_reflns_limit_l_min -14
_diffrn_reflns_number 33565
_diffrn_reflns_point_group_measured_fraction_full 1.000
_diffrn_reflns_point_group_measured_fraction_max 1.000
_diffrn_reflns_theta_full 25.242
_diffrn_reflns_theta_max 26.396
_diffrn_reflns_theta_min 2.226
_diffrn_source_current 30.0
_diffrn_source_power 1.5
_diffrn_source_voltage 50.0
_diffrn_standards_number 0
_exptl_absorpt_coefficient_mu 0.896
_exptl_absorpt_correction_type none
_exptl_crystal_colour 'clear brownish brown'
_exptl_crystal_colour_lustre clear
_exptl_crystal_colour_modifier brownish
_exptl_crystal_colour_primary brown
_exptl_crystal_density_diffrn 1.717
_exptl_crystal_description block
_exptl_crystal_F_000 1172
_exptl_crystal_size_max 0.18
_exptl_crystal_size_mid 0.16
_exptl_crystal_size_min 0.14
_refine_diff_density_max 0.330
_refine_diff_density_min -0.211
_refine_diff_density_rms 0.055
_refine_ls_extinction_coef .
_refine_ls_extinction_method none
_refine_ls_goodness_of_fit_ref 1.067
_refine_ls_hydrogen_treatment constr
_refine_ls_matrix_type full
_refine_ls_number_parameters 161
_refine_ls_number_reflns 2266
_refine_ls_number_restraints 0
_refine_ls_restrained_S_all 1.067
_refine_ls_R_factor_all 0.0429
_refine_ls_R_factor_gt 0.0305
_refine_ls_shift/su_max 0.001
_refine_ls_shift/su_mean 0.000
_refine_ls_structure_factor_coef Fsqd
_refine_ls_weighting_details 'w=1/[\s^2^(Fo^2^)+(0.0325P)^2^+2.8837P] where P=(Fo^2^+2Fc^2^)/3'
_refine_ls_weighting_scheme calc
_refine_ls_wR_factor_gt 0.0716
_refine_ls_wR_factor_ref 0.0791
_reflns_Friedel_coverage 0.000
_reflns_Friedel_fraction_full .
_reflns_Friedel_fraction_max .
_reflns_number_gt 1872
_reflns_number_total 2266
_reflns_threshold_expression 'I > 2\s(I)'
_cod_data_source_file suppl_j_ncrs-2020-0599_suppl.cif
_cod_data_source_block mo_0922_1_0m
_cod_database_code 8104841
_shelx_space_group_comment
;
The symmetry employed for this shelxl refinement is uniquely defined
by the following loop, which should always be used as a source of
symmetry information in preference to the above space-group names.
They are only intended as comments.
;
_shelx_estimated_absorpt_t_max 0.885
_shelx_estimated_absorpt_t_min 0.855
_olex2_refinement_description
;
1. Fixed Uiso
 At 1.2 times of:
  All C(H) groups, All C(H,H) groups
 At 1.5 times of:
  All O(H) groups
2.a Secondary CH2 refined with riding coordinates:
 C9(H9A,H9B), C10(H10A,H10B), C11(H11A,H11B)
2.b Aromatic/amide H refined with riding coordinates:
 C3(H3), C4(H4A), C5(H5), C7(H7)
2.c Idealised tetrahedral OH refined as rotating group:
 O2(H2), O4(H4)
;

loop_
_space_group_symop_operation_xyz
'x, y, z'
'-x, y, -z+1/2'
'x+1/2, y+1/2, z'
'-x+1/2, y+1/2, -z+1/2'
'-x, -y, -z'
'x, -y, z-1/2'
'-x+1/2, -y+1/2, -z'
'x+1/2, -y+1/2, z-1/2'

loop_
_atom_site_label
_atom_site_type_symbol
_atom_site_fract_x
_atom_site_fract_y
_atom_site_fract_z
_atom_site_U_iso_or_equiv
_atom_site_adp_type
_atom_site_occupancy
_atom_site_site_symmetry_order
_atom_site_calc_flag
_atom_site_refinement_flags_posn
_atom_site_refinement_flags_adp
_atom_site_refinement_flags_occupancy
_atom_site_disorder_assembly
_atom_site_disorder_group
Mn1 Mn 0.500000 0.58763(2) 0.250000 0.02567(13) Uani 1 2 d S T P . .
Cl1 Cl 0.42717(6) 0.74463(3) 0.53136(5) 0.04014(16) Uani 1 1 d . . . . .
O1 O 0.50247(14) 0.51668(8) 0.13874(13) 0.0290(3) Uani 1 1 d . . . . .
O2 O 0.88166(17) 0.43913(9) 0.39627(16) 0.0397(4) Uani 1 1 d . . . . .
H2 H 0.839744 0.452977 0.437183 0.060 Uiso 1 1 calc R U . . .
O3 O 0.51244(14) 0.66304(8) 0.36365(13) 0.0288(3) Uani 1 1 d . . . . .
O4 O 0.74017(15) 0.53306(9) 0.03484(14) 0.0341(4) Uani 1 1 d . . . . .
H4 H 0.661579 0.522199 -0.010945 0.051 Uiso 1 1 calc R U . . .
N1 N 0.69543(16) 0.57920(10) 0.31713(16) 0.0268(4) Uani 1 1 d . . . . .
C1 C 0.6089(2) 0.67305(11) 0.47273(19) 0.0275(4) Uani 1 1 d . . . . .
C2 C 0.5859(2) 0.71179(12) 0.5648(2) 0.0306(5) Uani 1 1 d . . . . .
C3 C 0.6852(2) 0.72576(12) 0.6789(2) 0.0330(5) Uani 1 1 d . . . . .
H3 H 0.665839 0.751380 0.738808 0.040 Uiso 1 1 calc R U . . .
C4 C 0.8135(2) 0.70245(12) 0.7067(2) 0.0337(5) Uani 1 1 d . . . . .
H4A H 0.882334 0.712724 0.784930 0.040 Uiso 1 1 calc R U . . .
C5 C 0.8402(2) 0.66445(12) 0.6201(2) 0.0315(5) Uani 1 1 d . . . . .
H5 H 0.928158 0.648849 0.639091 0.038 Uiso 1 1 calc R U . . .
C6 C 0.7398(2) 0.64828(11) 0.50422(19) 0.0276(4) Uani 1 1 d . . . . .
C7 C 0.7762(2) 0.60517(11) 0.42172(19) 0.0281(4) Uani 1 1 d . . . . .
H7 H 0.867583 0.595026 0.446579 0.034 Uiso 1 1 calc R U . . .
C8 C 0.7371(2) 0.52962(12) 0.2398(2) 0.0286(4) Uani 1 1 d . . . . .
C9 C 0.8714(2) 0.49276(13) 0.3074(2) 0.0326(5) Uani 1 1 d . . . . .
H9A H 0.896736 0.469781 0.245130 0.039 Uiso 1 1 calc R U . . .
H9B H 0.937374 0.531376 0.348693 0.039 Uiso 1 1 calc R U . . .
C10 C 0.7426(2) 0.57699(12) 0.1344(2) 0.0314(5) Uani 1 1 d . . . . .
H10A H 0.666171 0.610836 0.104192 0.038 Uiso 1 1 calc R U . . .
H10B H 0.824404 0.606721 0.166359 0.038 Uiso 1 1 calc R U . . .
C11 C 0.6217(2) 0.47526(12) 0.1890(2) 0.0299(5) Uani 1 1 d . . . . .
H11A H 0.630180 0.444372 0.124522 0.036 Uiso 1 1 calc R U . . .
H11B H 0.621490 0.443094 0.255691 0.036 Uiso 1 1 calc R U . . .

loop_
_atom_site_aniso_label
_atom_site_aniso_U_11
_atom_site_aniso_U_22
_atom_site_aniso_U_33
_atom_site_aniso_U_23
_atom_site_aniso_U_13
_atom_site_aniso_U_12
Mn1 0.0262(2) 0.0277(2) 0.0222(2) 0.000 0.00913(18) 0.000
Cl1 0.0378(3) 0.0481(4) 0.0347(3) -0.0052(3) 0.0151(2) 0.0088(2)
O1 0.0286(8) 0.0318(8) 0.0254(8) -0.0031(6) 0.0100(6) -0.0007(6)
O2 0.0411(9) 0.0440(10) 0.0367(9) 0.0062(7) 0.0186(8) 0.0117(7)
O3 0.0289(7) 0.0305(8) 0.0246(8) -0.0014(6) 0.0088(6) 0.0024(6)
O4 0.0337(8) 0.0421(9) 0.0278(8) -0.0061(7) 0.0139(7) -0.0032(7)
N1 0.0268(8) 0.0292(9) 0.0250(9) 0.0001(7) 0.0114(7) 0.0007(7)
C1 0.0322(11) 0.0249(10) 0.0247(10) 0.0016(8) 0.0111(9) -0.0031(8)
C2 0.0337(11) 0.0291(11) 0.0296(11) 0.0013(9) 0.0138(9) 0.0021(9)
C3 0.0438(13) 0.0296(11) 0.0269(11) -0.0021(9) 0.0159(10) -0.0016(9)
C4 0.0373(12) 0.0326(12) 0.0257(11) -0.0012(9) 0.0074(9) -0.0025(9)
C5 0.0309(11) 0.0305(11) 0.0313(12) 0.0003(9) 0.0109(9) -0.0025(9)
C6 0.0312(11) 0.0262(10) 0.0250(10) 0.0006(8) 0.0112(9) -0.0021(8)
C7 0.0277(10) 0.0288(11) 0.0286(11) 0.0016(8) 0.0123(9) 0.0004(8)
C8 0.0285(10) 0.0309(11) 0.0282(11) -0.0032(9) 0.0136(9) 0.0004(8)
C9 0.0330(11) 0.0353(12) 0.0315(12) -0.0015(9) 0.0151(9) 0.0030(9)
C10 0.0323(11) 0.0352(12) 0.0291(11) -0.0026(9) 0.0150(9) -0.0017(9)
C11 0.0317(11) 0.0303(11) 0.0291(11) -0.0016(9) 0.0140(9) 0.0007(9)

loop_
_atom_type_symbol
_atom_type_description
_atom_type_scat_dispersion_real
_atom_type_scat_dispersion_imag
_atom_type_scat_source
C C 0.0033 0.0016 'International Tables Vol C Tables 4.2.6.8 and 6.1.1.4'
H H 0.0000 0.0000 'International Tables Vol C Tables 4.2.6.8 and 6.1.1.4'
Cl Cl 0.1484 0.1585 'International Tables Vol C Tables 4.2.6.8 and 6.1.1.4'
Mn Mn 0.3368 0.7283 'International Tables Vol C Tables 4.2.6.8 and 6.1.1.4'
N N 0.0061 0.0033 'International Tables Vol C Tables 4.2.6.8 and 6.1.1.4'
O O 0.0106 0.0060 'International Tables Vol C Tables 4.2.6.8 and 6.1.1.4'

loop_
_geom_angle_atom_site_label_1
_geom_angle_atom_site_label_2
_geom_angle_atom_site_label_3
_geom_angle
_geom_angle_site_symmetry_1
_geom_angle_site_symmetry_3
O1 Mn1 O1 91.77(9) . 2_655
O1 Mn1 O3 174.75(6) 2_655 2_655
O1 Mn1 O3 90.90(6) 2_655 .
O1 Mn1 O3 90.90(6) . 2_655
O1 Mn1 O3 174.75(6) . .
O1 Mn1 N1 89.58(7) . 2_655
O1 Mn1 N1 89.58(7) 2_655 .
O1 Mn1 N1 84.21(7) . .
O1 Mn1 N1 84.21(7) 2_655 2_655
O3 Mn1 O3 86.81(9) 2_655 .
O3 Mn1 N1 95.19(7) 2_655 .
O3 Mn1 N1 95.20(7) . 2_655
O3 Mn1 N1 91.29(7) . .
O3 Mn1 N1 91.29(7) 2_655 2_655
N1 Mn1 N1 171.08(10) 2_655 .
C11 O1 Mn1 110.73(12) . .
C9 O2 H2 109.5 . .
C1 O3 Mn1 126.76(13) . .
C10 O4 H4 109.5 . .
C7 N1 Mn1 124.75(14) . .
C7 N1 C8 123.47(18) . .
C8 N1 Mn1 111.24(13) . .
O3 C1 C2 120.29(19) . .
O3 C1 C6 123.11(19) . .
C2 C1 C6 116.57(19) . .
C1 C2 Cl1 118.89(17) . .
C3 C2 Cl1 118.86(17) . .
C3 C2 C1 122.2(2) . .
C2 C3 H3 119.9 . .
C2 C3 C4 120.1(2) . .
C4 C3 H3 119.9 . .
C3 C4 H4A 120.2 . .
C5 C4 C3 119.6(2) . .
C5 C4 H4A 120.2 . .
C4 C5 H5 119.4 . .
C4 C5 C6 121.1(2) . .
C6 C5 H5 119.4 . .
C1 C6 C7 122.60(19) . .
C5 C6 C1 120.3(2) . .
C5 C6 C7 117.08(19) . .
N1 C7 C6 125.65(19) . .
N1 C7 H7 117.2 . .
C6 C7 H7 117.2 . .
N1 C8 C9 115.09(17) . .
N1 C8 C10 106.67(17) . .
N1 C8 C11 102.52(16) . .
C9 C8 C10 108.62(17) . .
C9 C8 C11 113.32(18) . .
C11 C8 C10 110.32(18) . .
O2 C9 C8 117.49(18) . .
O2 C9 H9A 107.9 . .
O2 C9 H9B 107.9 . .
C8 C9 H9A 107.9 . .
C8 C9 H9B 107.9 . .
H9A C9 H9B 107.2 . .
O4 C10 C8 111.56(18) . .
O4 C10 H10A 109.3 . .
O4 C10 H10B 109.3 . .
C8 C10 H10A 109.3 . .
C8 C10 H10B 109.3 . .
H10A C10 H10B 108.0 . .
O1 C11 C8 107.48(17) . .
O1 C11 H11A 110.2 . .
O1 C11 H11B 110.2 . .
C8 C11 H11A 110.2 . .
C8 C11 H11B 110.2 . .
H11A C11 H11B 108.5 . .

loop_
_geom_bond_atom_site_label_1
_geom_bond_atom_site_label_2
_geom_bond_distance
_geom_bond_site_symmetry_2
Mn1 O1 1.8646(15) .
Mn1 O1 1.8646(15) 2_655
Mn1 O3 1.8989(15) .
Mn1 O3 1.8989(15) 2_655
Mn1 N1 1.9838(17) .
Mn1 N1 1.9837(17) 2_655
Cl1 C2 1.745(2) .
O1 C11 1.425(3) .
O2 H2 0.8400 .
O2 C9 1.414(3) .
O3 C1 1.313(3) .
O4 H4 0.8400 .
O4 C10 1.425(3) .
N1 C7 1.290(3) .
N1 C8 1.496(3) .
C1 C2 1.415(3) .
C1 C6 1.416(3) .
C2 C3 1.377(3) .
C3 H3 0.9500 .
C3 C4 1.389(3) .
C4 H4A 0.9500 .
C4 C5 1.374(3) .
C5 H5 0.9500 .
C5 C6 1.404(3) .
C6 C7 1.443(3) .
C7 H7 0.9500 .
C8 C9 1.528(3) .
C8 C10 1.549(3) .
C8 C11 1.535(3) .
C9 H9A 0.9900 .
C9 H9B 0.9900 .
C10 H10A 0.9900 .
C10 H10B 0.9900 .
C11 H11A 0.9900 .
C11 H11B 0.9900 .

loop_
_geom_torsion_atom_site_label_1
_geom_torsion_atom_site_label_2
_geom_torsion_atom_site_label_3
_geom_torsion_atom_site_label_4
_geom_torsion
_geom_torsion_site_symmetry_1
_geom_torsion_site_symmetry_2
_geom_torsion_site_symmetry_3
_geom_torsion_site_symmetry_4
Mn1 O1 C11 C8 -49.13(18) . . . .
Mn1 O3 C1 C2 -156.08(15) . . . .
Mn1 O3 C1 C6 25.6(3) . . . .
Mn1 N1 C7 C6 -3.9(3) . . . .
Mn1 N1 C8 C9 -154.15(15) . . . .
Mn1 N1 C8 C10 85.30(16) . . . .
Mn1 N1 C8 C11 -30.67(18) . . . .
Cl1 C2 C3 C4 -177.80(17) . . . .
O1 Mn1 O1 C11 -64.84(12) 2_655 . . .
O1 Mn1 O3 C1 62.29(17) 2_655 . . .
O3 Mn1 O1 C11 119.69(13) 2_655 . . .
O3 Mn1 O3 C1 -122.44(18) 2_655 . . .
O3 C1 C2 Cl1 0.9(3) . . . .
O3 C1 C2 C3 -177.7(2) . . . .
O3 C1 C6 C5 176.26(19) . . . .
O3 C1 C6 C7 -4.6(3) . . . .
N1 Mn1 O1 C11 -149.02(13) 2_655 . . .
N1 Mn1 O1 C11 24.56(13) . . . .
N1 Mn1 O3 C1 -27.31(17) . . . .
N1 Mn1 O3 C1 146.55(17) 2_655 . . .
N1 C8 C9 O2 69.1(3) . . . .
N1 C8 C10 O4 -161.67(16) . . . .
N1 C8 C11 O1 50.1(2) . . . .
C1 C2 C3 C4 0.8(3) . . . .
C1 C6 C7 N1 -6.3(3) . . . .
C2 C1 C6 C5 -2.1(3) . . . .
C2 C1 C6 C7 177.00(19) . . . .
C2 C3 C4 C5 -1.0(3) . . . .
C3 C4 C5 C6 -0.4(3) . . . .
C4 C5 C6 C1 2.0(3) . . . .
C4 C5 C6 C7 -177.1(2) . . . .
C5 C6 C7 N1 172.9(2) . . . .
C6 C1 C2 Cl1 179.35(15) . . . .
C6 C1 C2 C3 0.7(3) . . . .
C7 N1 C8 C9 17.8(3) . . . .
C7 N1 C8 C10 -102.8(2) . . . .
C7 N1 C8 C11 141.2(2) . . . .
C8 N1 C7 C6 -174.75(19) . . . .
C9 C8 C10 O4 73.7(2) . . . .
C9 C8 C11 O1 174.77(17) . . . .
C10 C8 C9 O2 -171.46(18) . . . .
C10 C8 C11 O1 -63.2(2) . . . .
C11 C8 C9 O2 -48.5(3) . . . .
C11 C8 C10 O4 -51.1(2) . . . .
